data_2201945
loop_
_publ_author_name
'Li, Xiao-Fang'
'Feng, Ya-Qing'
'Hu, Xiao-Fen'
'Xu, Mian'

_publ_section_title
;13-Benzyl-3,10-bis(2,6-dichlorophenyl)-4,11-diphenyl-1,8-dioxa-2,9,13-triazadispiro[4.1.4.3]tetradeca-2,9-dien-6-one
 chloroform solvate
;
_journal_issue 6
_journal_name_full 'Acta Crystallographica Section E'
_journal_page_first o797
_journal_page_last o798
_journal_paper_doi 10.1107/S1600536803009516
_journal_volume 59
_journal_year 2003
_chemical_formula_iupac 'C40 H29 Cl4 N3 O3, C H Cl3'
_chemical_formula_moiety 'C40 H29 Cl4 N3 O3, C H Cl3'
_chemical_formula_sum 'C41 H30 Cl7 N3 O3'
_chemical_formula_weight 860.83
_chemical_name_systematic
; 13-Benzyl-3,10-bis-(2,6-dichloro-phenyl)-4,11-diphenyl
-1,8-dioxa-2,9,13-triaza-dispiro[4.1.4.3]
tetradeca-2,9-dien-6-one
;
_space_group_IT_number 2
_symmetry_cell_setting triclinic
_symmetry_space_group_name_Hall '-P 1'
_symmetry_space_group_name_H-M 'P -1'
_cell_angle_alpha 87.89(3)
_cell_angle_beta 81.20(3)
_cell_angle_gamma 70.20(3)
_cell_formula_units_Z 2
_cell_length_a 11.905(18)
_cell_length_b 12.046(17)
_cell_length_c 15.17(2)
_cell_measurement_reflns_used 688
_cell_measurement_temperature 293(2)
_cell_measurement_theta_max 19.73
_cell_measurement_theta_min 2.12
_cell_volume 2023(5)
_computing_cell_refinement SMART
_computing_data_collection 'SMART (Bruker, 1998)'
_computing_data_reduction 'SAINT and SHELXTL (Bruker, 1998)'
_computing_molecular_graphics SHELXTL
_computing_publication_material SHELXTL
_computing_structure_refinement SHELXTL
_computing_structure_solution 'SHELXTL (Bruker, 1998)'
_diffrn_ambient_temperature 293(2)
_diffrn_measured_fraction_theta_full 0.988
_diffrn_measured_fraction_theta_max 0.988
_diffrn_measurement_device_type 'Bruker SMART CCD area-detector'
_diffrn_measurement_method '\f and \w scans'
_diffrn_radiation_monochromator graphite
_diffrn_radiation_source 'fine-focus sealed tube'
_diffrn_radiation_type MoK\a
_diffrn_radiation_wavelength 0.71073
_diffrn_reflns_av_R_equivalents 0.0392
_diffrn_reflns_av_sigmaI/netI 0.0988
_diffrn_reflns_limit_h_max 13
_diffrn_reflns_limit_h_min -14
_diffrn_reflns_limit_k_max 10
_diffrn_reflns_limit_k_min -14
_diffrn_reflns_limit_l_max 16
_diffrn_reflns_limit_l_min -18
_diffrn_reflns_number 10516
_diffrn_reflns_theta_full 25.00
_diffrn_reflns_theta_max 25.00
_diffrn_reflns_theta_min 1.36
_diffrn_standards_number 0
_exptl_absorpt_coefficient_mu 0.533
_exptl_absorpt_correction_T_max 0.909
_exptl_absorpt_correction_T_min 0.697
_exptl_absorpt_correction_type multi-scan
_exptl_absorpt_process_details '(SADABS; Bruker, 1998)'
_exptl_crystal_colour colorless
_exptl_crystal_density_diffrn 1.414
_exptl_crystal_density_method 'not measured'
_exptl_crystal_description plate
_exptl_crystal_F_000 880
_exptl_crystal_size_max 0.22
_exptl_crystal_size_mid 0.20
_exptl_crystal_size_min 0.18
_refine_diff_density_max 0.348
_refine_diff_density_min -0.308
_refine_ls_extinction_method none
_refine_ls_goodness_of_fit_ref 1.065
_refine_ls_hydrogen_treatment constr
_refine_ls_matrix_type full
_refine_ls_number_parameters 504
_refine_ls_number_reflns 7038
_refine_ls_number_restraints 78
_refine_ls_restrained_S_all 1.087
_refine_ls_R_factor_all 0.1493
_refine_ls_R_factor_gt 0.0638
_refine_ls_shift/su_max <0.001
_refine_ls_shift/su_mean 0.000
_refine_ls_structure_factor_coef Fsqd
_refine_ls_weighting_details 'calc w = 1/[\s^2^(Fo^2^)+(0.084P)^2^] where P = (Fo^2^+2Fc^2^)/3'
_refine_ls_weighting_scheme calc
_refine_ls_wR_factor_ref 0.1958
_reflns_number_gt 3463
_reflns_number_total 7038
_reflns_threshold_expression I>2\s(I)
_cod_data_source_file cv6189.cif
_cod_data_source_block I
_cod_depositor_comments
;
The following automatic conversions were performed:
'_symmetry_cell_setting' value 'Triclinic' changed to 'triclinic'
according to '/home/saulius/struct/CIF-dictionaries/cif_core.dic'
dictionary named 'cif_core.dic' version 2.4.1 from 2010-06-29.

Automatic conversion script
Id: cif_fix_enum 1527 2010-12-29 10:47:43Z saulius 

The following automatic conversions were performed:

'_symmetry_cell_setting' value 'Triclinic' changed to 'triclinic'
according to /home/saulius/struct/CIF-dictionaries/cif_core.dic
dictionary named 'cif_core.dic' version 2.4.1 from 2010-06-29.

Automatic conversion script
Id: cif_fix_values 1715 2011-07-08 13:25:40Z adriana 
;
_cod_original_cell_volume 2022(5)
_cod_database_code 2201945

loop_
_symmetry_equiv_pos_as_xyz
'x, y, z'
'-x, -y, -z'

loop_
_atom_site_label
_atom_site_fract_x
_atom_site_fract_y
_atom_site_fract_z
_atom_site_U_iso_or_equiv
_atom_site_adp_type
_atom_site_calc_flag
_atom_site_refinement_flags
_atom_site_occupancy
_atom_site_disorder_assembly
_atom_site_disorder_group
_atom_site_type_symbol
Cl1 1.18974(13) -0.24329(12) 0.48262(9) 0.0670(4) Uani d . 1 . . Cl
Cl2 0.99328(19) -0.45635(14) 0.26948(11) 0.0965(6) Uani d . 1 . . Cl
Cl3 1.41005(15) 0.22579(15) 0.12547(11) 0.0862(5) Uani d . 1 . . Cl
Cl4 1.35066(14) -0.17778(13) 0.25401(11) 0.0800(5) Uani d . 1 . . Cl
O1 1.0840(3) 0.0054(3) 0.4048(2) 0.0516(9) Uani d . 1 . . O
O2 1.0159(3) -0.1084(3) 0.23324(18) 0.0434(8) Uani d . 1 . . O
O3 1.1101(3) 0.1922(3) 0.31799(19) 0.0456(8) Uani d . 1 . . O
N1 0.8665(3) 0.1345(3) 0.2263(2) 0.0436(10) Uani d . 1 . . N
N2 1.0754(3) -0.2248(3) 0.2582(2) 0.0444(10) Uani d . 1 . . N
N3 1.2365(4) 0.1483(3) 0.2918(3) 0.0483(10) Uani d . 1 . . N
C1 1.0391(4) 0.0257(4) 0.3380(3) 0.0369(11) Uani d . 1 . . C
C2 0.9537(4) -0.0377(4) 0.3142(3) 0.0366(11) Uani d . 1 . . C
C3 0.8374(4) 0.0546(4) 0.2933(3) 0.0449(12) Uani d . 1 . . C
H3A 0.7875 0.0161 0.2711 0.054 Uiso calc R 1 . . H
H3B 0.7926 0.0987 0.3471 0.054 Uiso calc R 1 . . H
C4 0.9309(4) 0.2034(4) 0.2596(3) 0.0432(12) Uani d . 1 . . C
H4A 0.8865 0.2423 0.3155 0.052 Uiso calc R 1 . . H
H4B 0.9383 0.2635 0.2170 0.052 Uiso calc R 1 . . H
C5 1.0559(4) 0.1219(4) 0.2741(3) 0.0383(11) Uani d . 1 . . C
C6 0.9397(4) -0.1284(4) 0.3841(3) 0.0380(11) Uani d . 1 . . C
H6 0.9625 -0.1102 0.4399 0.046 Uiso calc R 1 . . H
C7 1.0377(4) -0.2370(4) 0.3401(3) 0.0409(11) Uani d . 1 . . C
C8 1.1497(4) 0.0693(4) 0.1902(3) 0.0378(11) Uani d . 1 . . C
H8 1.1599 -0.0142 0.1827 0.045 Uiso calc R 1 . . H
C9 1.2585(4) 0.0804(4) 0.2236(3) 0.0415(11) Uani d . 1 . . C
C10 1.0853(4) -0.3521(4) 0.3835(3) 0.0470(12) Uani d . 1 . . C
C11 1.1506(4) -0.3619(4) 0.4538(3) 0.0519(13) Uani d . 1 . . C
C12 1.1937(5) -0.4649(5) 0.4990(4) 0.0681(16) Uani d . 1 . . C
H12 1.2360 -0.4678 0.5463 0.082 Uiso calc R 1 . . H
C13 1.1730(5) -0.5641(5) 0.4728(5) 0.0787(19) Uani d . 1 . . C
H13 1.2003 -0.6342 0.5033 0.094 Uiso calc R 1 . . H
C14 1.1124(6) -0.5597(5) 0.4021(4) 0.0758(19) Uani d . 1 . . C
H14 1.1009 -0.6274 0.3838 0.091 Uiso calc R 1 . . H
C15 1.0686(5) -0.4553(4) 0.3580(3) 0.0595(14) Uani d . 1 . . C
C16 0.8170(4) -0.1437(4) 0.4036(3) 0.0388(11) Uani d . 1 . . C
C17 0.7482(4) -0.1142(4) 0.4858(3) 0.0450(12) Uani d . 1 . . C
H17 0.7785 -0.0867 0.5303 0.054 Uiso calc R 1 . . H
C18 0.6351(5) -0.1243(5) 0.5041(4) 0.0636(15) Uani d . 1 . . C
H18 0.5903 -0.1042 0.5605 0.076 Uiso calc R 1 . . H
C19 0.5885(5) -0.1634(5) 0.4401(5) 0.0715(17) Uani d . 1 . . C
H19 0.5118 -0.1693 0.4524 0.086 Uiso calc R 1 . . H
C20 0.6557(6) -0.1942(5) 0.3566(4) 0.0719(17) Uani d . 1 . . C
H20 0.6244 -0.2212 0.3126 0.086 Uiso calc R 1 . . H
C21 0.7692(5) -0.1849(5) 0.3388(3) 0.0596(14) Uani d . 1 . . C
H21 0.8145 -0.2065 0.2826 0.072 Uiso calc R 1 . . H
C22 0.7601(5) 0.2097(5) 0.1872(3) 0.0615(15) Uani d . 1 . . C
H22A 0.7202 0.1594 0.1667 0.074 Uiso calc R 1 . . H
H22B 0.7877 0.2484 0.1354 0.074 Uiso calc R 1 . . H
C23 0.6691(5) 0.3024(5) 0.2497(3) 0.0565(14) Uani d . 1 . . C
C24 0.6760(6) 0.4151(6) 0.2546(4) 0.0802(19) Uani d . 1 . . C
H24 0.7368 0.4339 0.2177 0.096 Uiso calc R 1 . . H
C25 0.5938(7) 0.4999(7) 0.3137(6) 0.105(3) Uani d . 1 . . C
H25 0.5999 0.5746 0.3162 0.126 Uiso calc R 1 . . H
C26 0.5057(9) 0.4744(9) 0.3669(6) 0.127(3) Uani d . 1 . . C
H26 0.4512 0.5311 0.4069 0.153 Uiso calc R 1 . . H
C27 0.4961(7) 0.3656(9) 0.3625(6) 0.130(4) Uani d . 1 . . C
H27 0.4336 0.3493 0.3991 0.156 Uiso calc R 1 . . H
C28 0.5771(6) 0.2781(6) 0.3048(5) 0.087(2) Uani d . 1 . . C
H28 0.5694 0.2039 0.3034 0.104 Uiso calc R 1 . . H
C29 1.3846(4) 0.0175(4) 0.1815(3) 0.0470(12) Uani d . 1 . . C
C30 1.4582(5) 0.0755(5) 0.1330(3) 0.0600(15) Uani d . 1 . . C
C31 1.5715(5) 0.0095(7) 0.0886(4) 0.0793(19) Uani d . 1 . . C
H31 1.6204 0.0477 0.0565 0.095 Uiso calc R 1 . . H
C32 1.6117(5) -0.1115(7) 0.0917(4) 0.086(2) Uani d . 1 . . C
H32 1.6866 -0.1544 0.0603 0.103 Uiso calc R 1 . . H
C33 1.5426(5) -0.1702(6) 0.1408(4) 0.0723(17) Uani d . 1 . . C
H33 1.5703 -0.2522 0.1431 0.087 Uiso calc R 1 . . H
C34 1.4324(5) -0.1053(5) 0.1860(3) 0.0544(13) Uani d . 1 . . C
C35 1.1245(4) 0.1333(4) 0.1040(3) 0.0435(12) Uani d . 1 . . C
C36 1.1149(4) 0.2505(5) 0.0925(3) 0.0545(13) Uani d . 1 . . C
H36 1.1298 0.2918 0.1374 0.065 Uiso calc R 1 . . H
C37 1.0834(5) 0.3058(5) 0.0151(4) 0.0721(17) Uani d . 1 . . C
H37 1.0760 0.3849 0.0082 0.086 Uiso calc R 1 . . H
C38 1.0623(5) 0.2457(7) -0.0532(4) 0.081(2) Uani d . 1 . . C
H38 1.0399 0.2845 -0.1052 0.098 Uiso calc R 1 . . H
C39 1.0742(5) 0.1304(7) -0.0441(3) 0.080(2) Uani d . 1 . . C
H39 1.0619 0.0896 -0.0905 0.096 Uiso calc R 1 . . H
C40 1.1049(4) 0.0723(5) 0.0348(3) 0.0577(14) Uani d . 1 . . C
H40 1.1123 -0.0068 0.0411 0.069 Uiso calc R 1 . . H
C41 0.2860(7) 0.6084(6) 0.0946(5) 0.083(2) Uani d PDU 0.810(10) A 1 C
H41A 0.2138 0.6608 0.1315 0.100 Uiso calc PR 0.810(10) A 1 H
Cl5 0.3587(6) 0.6925(5) 0.0280(3) 0.1390(17) Uani d PDU 0.810(10) A 1 Cl
Cl6 0.2439(4) 0.5187(3) 0.0265(3) 0.1287(14) Uani d PDU 0.810(10) A 1 Cl
Cl7 0.3856(7) 0.5236(4) 0.1627(4) 0.169(2) Uani d PDU 0.810(10) A 1 Cl
C41' 0.2557(19) 0.6032(14) 0.0890(11) 0.096(5) Uiso d PDU 0.190(10) A 2 C
H41B 0.1698 0.6255 0.1133 0.115 Uiso calc PR 0.190(10) A 2 H
Cl5' 0.2894(15) 0.7305(9) 0.0482(8) 0.091(4) Uiso d PDU 0.190(10) A 2 Cl
Cl6' 0.291(2) 0.4992(15) 0.0007(12) 0.151(7) Uiso d PDU 0.190(10) A 2 Cl
Cl7' 0.3440(13) 0.5394(13) 0.1737(8) 0.071(4) Uiso d PDU 0.190(10) A 2 Cl

loop_
_atom_site_aniso_label
_atom_site_aniso_U_11
_atom_site_aniso_U_22
_atom_site_aniso_U_33
_atom_site_aniso_U_12
_atom_site_aniso_U_13
_atom_site_aniso_U_23
Cl1 0.0747(10) 0.0601(9) 0.0689(9) -0.0187(7) -0.0293(7) 0.0056(7)
Cl2 0.1501(17) 0.0663(10) 0.0929(12) -0.0522(11) -0.0389(11) -0.0077(9)
Cl3 0.0874(12) 0.0905(12) 0.0955(12) -0.0539(10) -0.0053(9) 0.0128(9)
Cl4 0.0738(10) 0.0567(9) 0.0994(12) -0.0112(8) -0.0115(9) 0.0183(8)
O1 0.070(2) 0.058(2) 0.0379(18) -0.0308(18) -0.0218(17) 0.0097(16)
O2 0.062(2) 0.0414(19) 0.0292(16) -0.0206(16) -0.0076(15) -0.0017(14)
O3 0.054(2) 0.0424(19) 0.0435(18) -0.0213(16) -0.0018(16) -0.0069(15)
N1 0.047(2) 0.046(2) 0.039(2) -0.0149(19) -0.0137(18) 0.0102(18)
N2 0.058(3) 0.036(2) 0.041(2) -0.019(2) -0.005(2) -0.0003(18)
N3 0.054(3) 0.054(3) 0.043(2) -0.027(2) -0.007(2) 0.000(2)
C1 0.040(3) 0.036(3) 0.032(3) -0.010(2) -0.003(2) -0.004(2)
C2 0.050(3) 0.036(3) 0.026(2) -0.015(2) -0.007(2) 0.000(2)
C3 0.048(3) 0.047(3) 0.043(3) -0.020(2) -0.013(2) 0.007(2)
C4 0.052(3) 0.034(3) 0.040(3) -0.011(2) -0.004(2) 0.002(2)
C5 0.045(3) 0.038(3) 0.035(2) -0.018(2) -0.005(2) 0.000(2)
C6 0.048(3) 0.038(3) 0.030(2) -0.016(2) -0.010(2) 0.000(2)
C7 0.051(3) 0.040(3) 0.037(3) -0.020(2) -0.011(2) -0.001(2)
C8 0.043(3) 0.039(3) 0.034(2) -0.016(2) -0.008(2) -0.001(2)
C9 0.048(3) 0.046(3) 0.035(3) -0.020(2) -0.011(2) 0.008(2)
C10 0.048(3) 0.042(3) 0.043(3) -0.009(2) 0.004(2) -0.003(2)
C11 0.047(3) 0.048(3) 0.053(3) -0.005(2) -0.010(3) 0.007(3)
C12 0.060(4) 0.057(4) 0.070(4) 0.000(3) -0.008(3) 0.015(3)
C13 0.070(4) 0.049(4) 0.093(5) 0.005(3) -0.003(4) 0.018(3)
C14 0.083(5) 0.033(3) 0.098(5) -0.012(3) 0.012(4) -0.008(3)
C15 0.070(4) 0.047(3) 0.059(3) -0.017(3) -0.004(3) -0.010(3)
C16 0.049(3) 0.037(3) 0.034(2) -0.018(2) -0.012(2) 0.006(2)
C17 0.048(3) 0.046(3) 0.042(3) -0.016(2) -0.009(2) 0.009(2)
C18 0.049(3) 0.068(4) 0.070(4) -0.018(3) -0.001(3) 0.005(3)
C19 0.051(4) 0.078(4) 0.094(5) -0.031(3) -0.018(4) 0.017(4)
C20 0.084(4) 0.070(4) 0.085(5) -0.045(4) -0.040(4) 0.015(3)
C21 0.072(4) 0.071(4) 0.049(3) -0.039(3) -0.015(3) 0.001(3)
C22 0.071(4) 0.064(4) 0.054(3) -0.022(3) -0.025(3) 0.018(3)
C23 0.044(3) 0.059(4) 0.060(3) -0.005(3) -0.022(3) 0.015(3)
C24 0.063(4) 0.063(4) 0.104(5) -0.004(3) -0.022(4) 0.012(4)
C25 0.082(5) 0.075(5) 0.139(7) 0.005(5) -0.030(5) -0.012(5)
C26 0.101(7) 0.111(8) 0.125(7) 0.020(6) -0.007(6) -0.005(6)
C27 0.070(5) 0.144(8) 0.126(7) 0.006(6) 0.025(5) 0.042(7)
C28 0.056(4) 0.082(5) 0.108(5) -0.010(4) -0.005(4) 0.024(4)
C29 0.042(3) 0.064(4) 0.039(3) -0.022(3) -0.008(2) 0.000(2)
C30 0.053(3) 0.085(4) 0.049(3) -0.031(3) -0.011(3) 0.000(3)
C31 0.052(4) 0.131(6) 0.062(4) -0.041(4) -0.004(3) 0.001(4)
C32 0.045(4) 0.116(6) 0.079(5) -0.003(4) -0.005(3) -0.020(4)
C33 0.048(4) 0.083(4) 0.076(4) -0.007(3) -0.013(3) -0.010(4)
C34 0.048(3) 0.060(4) 0.054(3) -0.016(3) -0.008(3) 0.001(3)
C35 0.037(3) 0.058(3) 0.034(3) -0.017(2) 0.001(2) -0.001(2)
C36 0.058(3) 0.055(3) 0.052(3) -0.020(3) -0.010(3) 0.012(3)
C37 0.058(4) 0.076(4) 0.071(4) -0.013(3) -0.007(3) 0.034(4)
C38 0.059(4) 0.129(6) 0.061(4) -0.035(4) -0.026(3) 0.044(4)
C39 0.067(4) 0.150(7) 0.038(3) -0.053(4) -0.019(3) 0.014(4)
C40 0.053(3) 0.084(4) 0.046(3) -0.039(3) 0.000(3) -0.003(3)
C41 0.079(5) 0.075(4) 0.090(5) -0.020(4) -0.008(4) 0.000(4)
Cl5 0.171(5) 0.178(4) 0.103(2) -0.105(4) -0.027(3) 0.039(2)
Cl6 0.109(3) 0.120(2) 0.166(3) -0.039(2) -0.036(2) -0.038(2)
Cl7 0.229(6) 0.096(2) 0.171(3) -0.003(3) -0.120(4) 0.011(2)

loop_
_atom_type_symbol
_atom_type_description
_atom_type_scat_dispersion_real
_atom_type_scat_dispersion_imag
_atom_type_scat_source
C C 0.0033 0.0016 'International Tables Vol C Tables 4.2.6.8 and 6.1.1.4'
H H 0.0000 0.0000 'International Tables Vol C Tables 4.2.6.8 and 6.1.1.4'
N N 0.0061 0.0033 'International Tables Vol C Tables 4.2.6.8 and 6.1.1.4'
O O 0.0106 0.0060 'International Tables Vol C Tables 4.2.6.8 and 6.1.1.4'
Cl Cl 0.1484 0.1585 'International Tables Vol C Tables 4.2.6.8 and 6.1.1.4'

loop_
_geom_angle_atom_site_label_1
_geom_angle_atom_site_label_2
_geom_angle_atom_site_label_3
_geom_angle
_geom_angle_publ_flag
N2 O2 C2 108.6(3) y
N3 O3 C5 108.8(3) y
C4 N1 C3 112.0(4) y
C4 N1 C22 112.1(4) ?
C3 N1 C22 112.9(4) ?
C7 N2 O2 108.8(3) y
C9 N3 O3 107.8(4) y
O1 C1 C5 121.7(4) ?
O1 C1 C2 122.2(4) ?
C5 C1 C2 115.9(4) ?
O2 C2 C3 108.8(3) ?
O2 C2 C6 104.3(3) ?
C3 C2 C6 116.3(4) ?
O2 C2 C1 106.3(3) ?
C3 C2 C1 109.0(4) ?
C6 C2 C1 111.5(4) ?
N1 C3 C2 109.4(4) ?
N1 C3 H3A 109.8 ?
C2 C3 H3A 109.8 ?
N1 C3 H3B 109.8 ?
C2 C3 H3B 109.8 ?
H3A C3 H3B 108.2 ?
N1 C4 C5 109.3(4) ?
N1 C4 H4A 109.8 ?
C5 C4 H4A 109.8 ?
N1 C4 H4B 109.8 ?
C5 C4 H4B 109.8 ?
H4A C4 H4B 108.3 ?
O3 C5 C4 106.9(4) ?
O3 C5 C1 108.3(3) ?
C4 C5 C1 107.6(4) ?
O3 C5 C8 104.0(3) ?
C4 C5 C8 117.8(4) ?
C1 C5 C8 111.7(4) ?
C16 C6 C7 112.8(4) ?
C16 C6 C2 116.8(4) ?
C7 C6 C2 98.7(3) ?
C16 C6 H6 109.3 ?
C7 C6 H6 109.3 ?
C2 C6 H6 109.3 ?
N2 C7 C10 120.1(4) ?
N2 C7 C6 114.6(4) ?
C10 C7 C6 125.2(4) ?
C9 C8 C35 113.1(4) ?
C9 C8 C5 97.5(3) ?
C35 C8 C5 115.9(4) ?
C9 C8 H8 109.9 ?
C35 C8 H8 109.9 ?
C5 C8 H8 109.9 ?
N3 C9 C29 120.8(4) ?
N3 C9 C8 115.9(4) ?
C29 C9 C8 123.2(4) ?
C11 C10 C15 116.4(5) ?
C11 C10 C7 120.1(4) ?
C15 C10 C7 123.5(5) ?
C12 C11 C10 123.1(5) ?
C12 C11 Cl1 117.0(5) ?
C10 C11 Cl1 119.8(4) ?
C11 C12 C13 118.5(6) ?
C11 C12 H12 120.7 ?
C13 C12 H12 120.7 ?
C14 C13 C12 120.4(5) ?
C14 C13 H13 119.8 ?
C12 C13 H13 119.8 ?
C13 C14 C15 120.3(6) ?
C13 C14 H14 119.9 ?
C15 C14 H14 119.9 ?
C14 C15 C10 121.2(5) ?
C14 C15 Cl2 117.7(5) ?
C10 C15 Cl2 121.1(4) ?
C17 C16 C21 117.8(5) ?
C17 C16 C6 120.5(4) ?
C21 C16 C6 121.7(4) ?
C16 C17 C18 121.4(5) ?
C16 C17 H17 119.3 ?
C18 C17 H17 119.3 ?
C19 C18 C17 120.4(5) ?
C19 C18 H18 119.8 ?
C17 C18 H18 119.8 ?
C18 C19 C20 119.6(6) ?
C18 C19 H19 120.2 ?
C20 C19 H19 120.2 ?
C19 C20 C21 119.8(5) ?
C19 C20 H20 120.1 ?
C21 C20 H20 120.1 ?
C20 C21 C16 120.9(5) ?
C20 C21 H21 119.5 ?
C16 C21 H21 119.5 ?
N1 C22 C23 114.7(4) ?
N1 C22 H22A 108.6 ?
C23 C22 H22A 108.6 ?
N1 C22 H22B 108.6 ?
C23 C22 H22B 108.6 ?
H22A C22 H22B 107.6 ?
C28 C23 C24 117.8(6) ?
C28 C23 C22 121.1(6) ?
C24 C23 C22 121.0(5) ?
C25 C24 C23 121.1(7) ?
C25 C24 H24 119.5 ?
C23 C24 H24 119.5 ?
C26 C25 C24 120.2(8) ?
C26 C25 H25 119.9 ?
C24 C25 H25 119.9 ?
C25 C26 C27 119.8(9) ?
C25 C26 H26 120.1 ?
C27 C26 H26 120.1 ?
C26 C27 C28 121.8(8) ?
C26 C27 H27 119.1 ?
C28 C27 H27 119.1 ?
C23 C28 C27 119.3(7) ?
C23 C28 H28 120.4 ?
C27 C28 H28 120.4 ?
C34 C29 C30 117.4(5) ?
C34 C29 C9 119.6(4) ?
C30 C29 C9 122.9(5) ?
C31 C30 C29 119.6(6) ?
C31 C30 Cl3 119.2(5) ?
C29 C30 Cl3 121.2(4) ?
C32 C31 C30 120.6(6) ?
C32 C31 H31 119.7 ?
C30 C31 H31 119.7 ?
C31 C32 C33 120.9(6) ?
C31 C32 H32 119.5 ?
C33 C32 H32 119.5 ?
C34 C33 C32 118.6(6) ?
C34 C33 H33 120.7 ?
C32 C33 H33 120.7 ?
C33 C34 C29 122.8(5) ?
C33 C34 Cl4 118.6(5) ?
C29 C34 Cl4 118.5(4) ?
C36 C35 C40 119.0(5) ?
C36 C35 C8 122.9(4) ?
C40 C35 C8 118.0(5) ?
C37 C36 C35 120.1(5) ?
C37 C36 H36 120.0 ?
C35 C36 H36 120.0 ?
C36 C37 C38 120.9(6) ?
C36 C37 H37 119.5 ?
C38 C37 H37 119.5 ?
C39 C38 C37 119.9(6) ?
C39 C38 H38 120.1 ?
C37 C38 H38 120.1 ?
C38 C39 C40 120.3(6) ?
C38 C39 H39 119.9 ?
C40 C39 H39 119.9 ?
C35 C40 C39 119.8(6) ?
C35 C40 H40 120.1 ?
C39 C40 H40 120.1 ?
Cl7 C41 Cl5 107.6(4) ?
Cl7 C41 Cl6 111.0(4) ?
Cl5 C41 Cl6 109.6(4) ?
Cl7 C41 H41A 109.5 ?
Cl5 C41 H41A 109.5 ?
Cl6 C41 H41A 109.5 ?
Cl6' C41' Cl7' 109.1(9) ?
Cl6' C41' Cl5' 109.3(9) ?
Cl7' C41' Cl5' 109.3(8) ?
Cl6' C41' H41B 109.7 ?
Cl7' C41' H41B 109.7 ?
Cl5' C41' H41B 109.7 ?

loop_
_geom_bond_atom_site_label_1
_geom_bond_atom_site_label_2
_geom_bond_site_symmetry_2
_geom_bond_distance
_geom_bond_publ_flag
Cl1 C11 . 1.735(6) ?
Cl2 C15 . 1.727(6) ?
Cl3 C30 . 1.709(6) ?
Cl4 C34 . 1.725(6) ?
O1 C1 . 1.196(5) y
O2 N2 . 1.407(5) y
O2 C2 . 1.468(5) ?
O3 N3 . 1.413(5) y
O3 C5 . 1.456(5) ?
N1 C4 . 1.453(6) y
N1 C3 . 1.458(5) ?
N1 C22 . 1.480(6) ?
N2 C7 . 1.276(5) y
N3 C9 . 1.280(6) y
C1 C5 . 1.529(6) ?
C1 C2 . 1.550(6) ?
C2 C3 . 1.523(6) ?
C2 C6 . 1.527(6) ?
C3 H3A . 0.9700 ?
C3 H3B . 0.9700 ?
C4 C5 . 1.523(6) ?
C4 H4A . 0.9700 ?
C4 H4B . 0.9700 ?
C5 C8 . 1.553(6) ?
C6 C16 . 1.517(6) ?
C6 C7 . 1.520(6) ?
C6 H6 . 0.9800 ?
C7 C10 . 1.480(7) ?
C8 C9 . 1.508(6) ?
C8 C35 . 1.511(6) ?
C8 H8 . 0.9800 ?
C9 C29 . 1.486(7) ?
C10 C11 . 1.392(7) ?
C10 C15 . 1.400(7) ?
C11 C12 . 1.373(7) ?
C12 C13 . 1.384(9) ?
C12 H12 . 0.9300 ?
C13 C14 . 1.370(9) ?
C13 H13 . 0.9300 ?
C14 C15 . 1.380(8) ?
C14 H14 . 0.9300 ?
C16 C17 . 1.369(6) ?
C16 C21 . 1.391(6) ?
C17 C18 . 1.379(7) ?
C17 H17 . 0.9300 ?
C18 C19 . 1.358(8) ?
C18 H18 . 0.9300 ?
C19 C20 . 1.379(8) ?
C19 H19 . 0.9300 ?
C20 C21 . 1.379(8) ?
C20 H20 . 0.9300 ?
C21 H21 . 0.9300 ?
C22 C23 . 1.504(7) ?
C22 H22A . 0.9700 ?
C22 H22B . 0.9700 ?
C23 C28 . 1.380(8) ?
C23 C24 . 1.394(8) ?
C24 C25 . 1.387(9) ?
C24 H24 . 0.9300 ?
C25 C26 . 1.336(11) ?
C25 H25 . 0.9300 ?
C26 C27 . 1.359(12) ?
C26 H26 . 0.9300 ?
C27 C28 . 1.387(10) ?
C27 H27 . 0.9300 ?
C28 H28 . 0.9300 ?
C29 C34 . 1.397(7) ?
C29 C30 . 1.406(7) ?
C30 C31 . 1.393(8) ?
C31 C32 . 1.373(9) ?
C31 H31 . 0.9300 ?
C32 C33 . 1.377(8) ?
C32 H32 . 0.9300 ?
C33 C34 . 1.368(7) ?
C33 H33 . 0.9300 ?
C35 C36 . 1.384(7) ?
C35 C40 . 1.395(7) ?
C36 C37 . 1.367(7) ?
C36 H36 . 0.9300 ?
C37 C38 . 1.385(9) ?
C37 H37 . 0.9300 ?
C38 C39 . 1.351(9) ?
C38 H38 . 0.9300 ?
C39 C40 . 1.397(8) ?
C39 H39 . 0.9300 ?
C40 H40 . 0.9300 ?
C41 Cl7 . 1.730(7) ?
C41 Cl5 . 1.746(7) ?
C41 Cl6 . 1.759(7) ?
C41 H41A . 0.9800 ?
C41' Cl6' . 1.770(11) ?
C41' Cl7' . 1.772(11) ?
C41' Cl5' . 1.779(11) ?
C41' H41B . 0.9800 ?

loop_
_geom_torsion_atom_site_label_1
_geom_torsion_atom_site_label_2
_geom_torsion_atom_site_label_3
_geom_torsion_atom_site_label_4
_geom_torsion
_geom_torsion_publ_flag
C2 O2 N2 C7 12.5(5) y
C5 O3 N3 C9 14.6(4) y
N2 O2 C2 C3 -146.2(3) ?
N2 O2 C2 C6 -21.4(4) ?
N2 O2 C2 C1 96.6(4) ?
O1 C1 C2 O2 -114.9(4) ?
C5 C1 C2 O2 69.2(4) ?
O1 C1 C2 C3 128.0(4) ?
C5 C1 C2 C3 -48.0(5) ?
O1 C1 C2 C6 -1.8(6) y
C5 C1 C2 C6 -177.8(3) ?
C4 N1 C3 C2 -65.3(5) ?
C22 N1 C3 C2 167.0(4) ?
O2 C2 C3 N1 -63.2(4) ?
C6 C2 C3 N1 179.5(3) ?
C1 C2 C3 N1 52.3(5) ?
C3 N1 C4 C5 67.9(4) ?
C22 N1 C4 C5 -164.0(4) ?
N3 O3 C5 C4 -149.1(3) ?
N3 O3 C5 C1 95.2(4) ?
N3 O3 C5 C8 -23.8(4) ?
N1 C4 C5 O3 -172.8(3) ?
N1 C4 C5 C1 -56.7(4) ?
N1 C4 C5 C8 70.7(5) ?
O1 C1 C5 O3 -11.2(6) ?
C2 C1 C5 O3 164.8(3) ?
O1 C1 C5 C4 -126.4(4) ?
C2 C1 C5 C4 49.6(5) ?
O1 C1 C5 C8 102.8(5) ?
C2 C1 C5 C8 -81.2(5) ?
O2 C2 C6 C16 -100.7(4) ?
C3 C2 C6 C16 19.1(5) ?
C1 C2 C6 C16 145.0(4) ?
O2 C2 C6 C7 20.4(4) ?
C3 C2 C6 C7 140.2(4) ?
C1 C2 C6 C7 -93.9(4) ?
O2 N2 C7 C10 179.6(4) ?
O2 N2 C7 C6 2.3(5) ?
C16 C6 C7 N2 109.1(4) ?
C2 C6 C7 N2 -14.9(5) ?
C16 C6 C7 C10 -68.1(6) ?
C2 C6 C7 C10 167.9(4) ?
O3 C5 C8 C9 22.0(4) ?
C4 C5 C8 C9 140.0(4) ?
C1 C5 C8 C9 -94.6(4) ?
O3 C5 C8 C35 -98.3(4) ?
C4 C5 C8 C35 19.7(6) ?
C1 C5 C8 C35 145.1(4) ?
O3 N3 C9 C29 -178.3(4) ?
O3 N3 C9 C8 1.6(5) ?
C35 C8 C9 N3 107.0(5) ?
C5 C8 C9 N3 -15.4(5) ?
C35 C8 C9 C29 -73.2(6) ?
C5 C8 C9 C29 164.5(4) ?
N2 C7 C10 C11 116.3(5) ?
C6 C7 C10 C11 -66.6(6) ?
N2 C7 C10 C15 -63.8(7) ?
C6 C7 C10 C15 113.2(5) ?
C15 C10 C11 C12 -2.2(7) ?
C7 C10 C11 C12 177.7(5) ?
C15 C10 C11 Cl1 173.2(4) ?
C7 C10 C11 Cl1 -6.9(6) ?
C10 C11 C12 C13 1.0(8) ?
Cl1 C11 C12 C13 -174.6(4) ?
C11 C12 C13 C14 1.1(9) ?
C12 C13 C14 C15 -1.8(9) ?
C13 C14 C15 C10 0.5(9) ?
C13 C14 C15 Cl2 180.0(5) ?
C11 C10 C15 C14 1.5(7) ?
C7 C10 C15 C14 -178.4(5) ?
C11 C10 C15 Cl2 -178.0(4) ?
C7 C10 C15 Cl2 2.1(7) ?
C7 C6 C16 C17 131.8(4) ?
C2 C6 C16 C17 -114.8(5) ?
C7 C6 C16 C21 -49.7(6) ?
C2 C6 C16 C21 63.6(6) ?
C21 C16 C17 C18 -0.3(7) ?
C6 C16 C17 C18 178.2(4) ?
C16 C17 C18 C19 -0.4(8) ?
C17 C18 C19 C20 0.7(8) ?
C18 C19 C20 C21 -0.1(9) ?
C19 C20 C21 C16 -0.6(8) ?
C17 C16 C21 C20 0.8(7) ?
C6 C16 C21 C20 -177.6(5) ?
C4 N1 C22 C23 -57.7(6) ?
C3 N1 C22 C23 69.9(6) ?
N1 C22 C23 C28 -88.1(6) ?
N1 C22 C23 C24 91.0(6) ?
C28 C23 C24 C25 0.6(9) ?
C22 C23 C24 C25 -178.5(5) ?
C23 C24 C25 C26 -0.2(11) ?
C24 C25 C26 C27 -0.7(14) ?
C25 C26 C27 C28 1.2(15) ?
C24 C23 C28 C27 -0.1(9) ?
C22 C23 C28 C27 179.0(6) ?
C26 C27 C28 C23 -0.8(12) ?
N3 C9 C29 C34 112.5(5) ?
C8 C9 C29 C34 -67.4(6) ?
N3 C9 C29 C30 -70.4(6) ?
C8 C9 C29 C30 109.7(5) ?
C34 C29 C30 C31 3.0(7) ?
C9 C29 C30 C31 -174.1(5) ?
C34 C29 C30 Cl3 -178.4(4) ?
C9 C29 C30 Cl3 4.5(7) ?
C29 C30 C31 C32 0.1(8) ?
Cl3 C30 C31 C32 -178.6(5) ?
C30 C31 C32 C33 -1.8(10) ?
C31 C32 C33 C34 0.4(9) ?
C32 C33 C34 C29 2.9(8) ?
C32 C33 C34 Cl4 -175.3(5) ?
C30 C29 C34 C33 -4.6(8) ?
C9 C29 C34 C33 172.6(5) ?
C30 C29 C34 Cl4 173.6(4) ?
C9 C29 C34 Cl4 -9.1(6) ?
C9 C8 C35 C36 -51.9(6) ?
C5 C8 C35 C36 59.6(6) ?
C9 C8 C35 C40 131.1(4) ?
C5 C8 C35 C40 -117.4(5) ?
C40 C35 C36 C37 1.7(7) ?
C8 C35 C36 C37 -175.3(4) ?
C35 C36 C37 C38 -0.9(8) ?
C36 C37 C38 C39 -0.8(9) ?
C37 C38 C39 C40 1.5(9) ?
C36 C35 C40 C39 -1.0(7) ?
C8 C35 C40 C39 176.2(4) ?
C38 C39 C40 C35 -0.7(8) ?
